data_4003595
loop_
_publ_author_name
'Sharber, Seth A.'
'Thomas, Samuel W.'

_publ_section_title
;
 Side Chain Regioisomers that Dictate Optical Properties and
 Mechanofluorochromism through Crystal Packing
;
_journal_name_full 'Chemistry of Materials'
_journal_paper_doi 10.1021/acs.chemmater.0c01676
_journal_year 2020
_chemical_formula_sum 'C40 H20 F8 O6'
_chemical_formula_weight 748.56
_space_group_crystal_system triclinic
_space_group_IT_number 2
_space_group_name_Hall '-P 1'
_space_group_name_H-M_alt 'P -1'
_atom_sites_solution_hydrogens geom
_audit_creation_method SHELXL-2014/7
_cell_angle_alpha 90.762(2)
_cell_angle_beta 90.770(2)
_cell_angle_gamma 109.465(2)
_cell_formula_units_Z 1
_cell_length_a 6.8850(7)
_cell_length_b 7.0203(7)
_cell_length_c 17.4630(18)
_cell_measurement_temperature 100(2)
_cell_volume 795.61(14)
_computing_structure_refinement 'SHELXL-2014/7 (Sheldrick, 2014)'
_diffrn_ambient_temperature 100(2)
_diffrn_measured_fraction_theta_full 0.998
_diffrn_measured_fraction_theta_max 0.989
_diffrn_measurement_device_type 'Bruker APEX-II CCD'
_diffrn_measurement_method '\f and \w scans'
_diffrn_radiation_type MoK\a
_diffrn_radiation_wavelength 0.71073
_diffrn_reflns_av_R_equivalents 0.0442
_diffrn_reflns_av_unetI/netI 0.0562
_diffrn_reflns_Laue_measured_fraction_full 0.998
_diffrn_reflns_Laue_measured_fraction_max 0.989
_diffrn_reflns_limit_h_max 12
_diffrn_reflns_limit_h_min -12
_diffrn_reflns_limit_k_max 12
_diffrn_reflns_limit_k_min -12
_diffrn_reflns_limit_l_max 31
_diffrn_reflns_limit_l_min -31
_diffrn_reflns_number 28316
_diffrn_reflns_point_group_measured_fraction_full 0.998
_diffrn_reflns_point_group_measured_fraction_max 0.989
_diffrn_reflns_theta_full 25.242
_diffrn_reflns_theta_max 40.291
_diffrn_reflns_theta_min 3.078
_exptl_absorpt_coefficient_mu 0.136
_exptl_absorpt_correction_type none
_exptl_absorpt_process_details 'SADABS (Sheldrick, 2009)'
_exptl_crystal_colour green
_exptl_crystal_density_diffrn 1.562
_exptl_crystal_description plate
_exptl_crystal_F_000 380
_exptl_crystal_size_max 0.300
_exptl_crystal_size_mid 0.300
_exptl_crystal_size_min 0.100
_exptl_transmission_factor_max 0.9870
_exptl_transmission_factor_min 0.9600
_refine_diff_density_max 3.234
_refine_diff_density_min -0.843
_refine_diff_density_rms 0.170
_refine_ls_extinction_method none
_refine_ls_goodness_of_fit_ref 1.096
_refine_ls_hydrogen_treatment constr
_refine_ls_matrix_type full
_refine_ls_number_parameters 245
_refine_ls_number_reflns 9950
_refine_ls_number_restraints 0
_refine_ls_restrained_S_all 1.096
_refine_ls_R_factor_all 0.1577
_refine_ls_R_factor_gt 0.1257
_refine_ls_shift/su_max 0.000
_refine_ls_shift/su_mean 0.000
_refine_ls_structure_factor_coef Fsqd
_refine_ls_weighting_details 'w=1/[\s^2^(Fo^2^)+(0.1507P)^2^+2.1798P] where P=(Fo^2^+2Fc^2^)/3'
_refine_ls_weighting_scheme calc
_refine_ls_wR_factor_gt 0.3429
_refine_ls_wR_factor_ref 0.3659
_reflns_Friedel_coverage 0.000
_reflns_number_gt 7107
_reflns_number_total 9950
_reflns_threshold_expression 'I > 2\s(I)'
_cod_data_source_file cm0c01676_si_011.cif
_cod_data_source_block 020816_2345F3_OMe_0m_a
_cod_database_code 4003595
_shelx_shelxl_version_number 2014/7
_shelx_space_group_comment
;
The symmetry employed for this shelxl refinement is uniquely defined
by the following loop, which should always be used as a source of
symmetry information in preference to the above space-group names.
They are only intended as comments.
;
_shelx_estimated_absorpt_t_min 0.960
_shelx_estimated_absorpt_t_max 0.987

loop_
_space_group_symop_operation_xyz
'x, y, z'
'-x, -y, -z'

loop_
_atom_site_label
_atom_site_type_symbol
_atom_site_fract_x
_atom_site_fract_y
_atom_site_fract_z
_atom_site_U_iso_or_equiv
_atom_site_adp_type
_atom_site_occupancy
_atom_site_site_symmetry_order
_atom_site_calc_flag
_atom_site_refinement_flags_posn
_atom_site_refinement_flags_adp
_atom_site_refinement_flags_occupancy
_atom_site_disorder_assembly
_atom_site_disorder_group
F001 F 0.0685(3) 0.6963(2) 0.69386(10) 0.0271(3) Uani 1 1 d . . . . .
F002 F 0.2102(3) 1.1555(3) 0.90238(10) 0.0344(4) Uani 1 1 d . . . . .
F003 F 0.2867(3) 1.4675(3) 0.80466(12) 0.0351(4) Uani 1 1 d . . . . .
F004 F 0.1008(4) 0.7717(3) 0.84655(11) 0.0358(4) Uani 1 1 d . . . . .
O005 O 0.2990(3) 0.8962(3) 0.56792(10) 0.0196(3) Uani 1 1 d . . . . .
O006 O 0.1071(3) 0.7366(4) 0.46658(12) 0.0296(5) Uani 1 1 d . . . . .
C007 C 0.4644(3) 0.3669(3) 0.43497(11) 0.0126(3) Uani 1 1 d . . . . .
C008 C 0.1684(3) 1.0456(3) 0.66907(12) 0.0153(3) Uani 1 1 d . . . . .
C009 C 0.2491(3) 0.7594(3) 0.51122(12) 0.0146(3) Uani 1 1 d . . . . .
C00A C 0.3863(3) 0.6326(3) 0.50829(11) 0.0124(3) Uani 1 1 d . . . . .
C00B C 0.3538(3) 0.5009(3) 0.44559(11) 0.0129(3) Uani 1 1 d . . . . .
H00B H 0.2523 0.5014 0.4083 0.016 Uiso 1 1 calc R U . . .
C00C C 0.3761(3) 0.1421(3) 0.30892(12) 0.0169(3) Uani 1 1 d . . . . .
C00D C 0.4187(3) 0.2418(3) 0.36758(12) 0.0149(3) Uani 1 1 d . . . . .
C00E C 0.1272(3) 0.8883(3) 0.71995(13) 0.0180(3) Uani 1 1 d . . . . .
C00F C 0.3366(3) 0.0057(4) 0.24490(13) 0.0195(4) Uani 1 1 d . . . . .
O00G O 0.2531(5) -0.4280(4) 0.07120(15) 0.0467(7) Uani 1 1 d . . . . .
C00H C 0.1962(4) 1.1207(4) 0.82658(14) 0.0225(4) Uani 1 1 d . . . . .
C00I C 0.2209(3) 1.2428(3) 0.69774(13) 0.0188(3) Uani 1 1 d . . . . .
H00I H 0.2476 1.3527 0.6637 0.023 Uiso 1 1 calc R U . . .
C00J C 0.1420(4) 0.9241(4) 0.79825(14) 0.0214(4) Uani 1 1 d . . . . .
C00K C 0.1531(3) 1.0000(4) 0.58438(12) 0.0178(3) Uani 1 1 d . . . . .
H00A H 0.0115 0.9131 0.5698 0.021 Uiso 1 1 calc R U . . .
H00C H 0.1873 1.1267 0.5553 0.021 Uiso 1 1 calc R U . . .
C00L C 0.2338(4) 1.2777(4) 0.77634(15) 0.0223(4) Uani 1 1 d . . . . .
C00M C 0.3449(4) 0.0678(5) 0.17011(15) 0.0294(5) Uani 1 1 d . . . . .
H00M H 0.3710 0.2061 0.1590 0.035 Uiso 1 1 calc R U . . .
C00N C 0.2935(4) -0.2034(4) 0.25946(17) 0.0268(5) Uani 1 1 d . . . . .
H00N H 0.2840 -0.2470 0.3110 0.032 Uiso 1 1 calc R U . . .
C00O C 0.2770(5) -0.2797(5) 0.12577(17) 0.0302(5) Uani 1 1 d . . . . .
C00P C 0.3143(5) -0.0767(5) 0.11010(16) 0.0317(6) Uani 1 1 d . . . . .
H00P H 0.3192 -0.0349 0.0584 0.038 Uiso 1 1 calc R U . . .
C00Q C 0.2653(5) -0.3441(5) 0.20098(17) 0.0296(5) Uani 1 1 d . . . . .
H00Q H 0.2384 -0.4827 0.2119 0.036 Uiso 1 1 calc R U . . .
C00R C 0.2655(12) -0.3704(9) -0.0060(2) 0.078(2) Uani 1 1 d . . . . .
H00D H 0.1591 -0.3103 -0.0174 0.116 Uiso 1 1 calc R U . . .
H00E H 0.2445 -0.4896 -0.0391 0.116 Uiso 1 1 calc R U . . .
H00F H 0.4017 -0.2713 -0.0151 0.116 Uiso 1 1 calc R U . . .

loop_
_atom_site_aniso_label
_atom_site_aniso_U_11
_atom_site_aniso_U_22
_atom_site_aniso_U_33
_atom_site_aniso_U_23
_atom_site_aniso_U_13
_atom_site_aniso_U_12
F001 0.0347(8) 0.0165(6) 0.0291(8) -0.0040(5) -0.0046(6) 0.0075(6)
F002 0.0365(9) 0.0464(11) 0.0183(7) -0.0113(7) -0.0030(6) 0.0118(8)
F003 0.0418(10) 0.0235(8) 0.0378(10) -0.0159(7) -0.0010(8) 0.0085(7)
F004 0.0460(11) 0.0332(9) 0.0251(8) 0.0069(7) 0.0011(7) 0.0089(8)
O005 0.0178(6) 0.0257(7) 0.0217(7) -0.0088(6) -0.0050(5) 0.0163(6)
O006 0.0336(10) 0.0390(11) 0.0281(9) -0.0145(8) -0.0164(7) 0.0293(9)
C007 0.0121(6) 0.0132(6) 0.0140(7) -0.0019(5) -0.0010(5) 0.0065(5)
C008 0.0139(7) 0.0173(7) 0.0172(7) -0.0036(6) -0.0012(5) 0.0088(6)
C009 0.0149(7) 0.0162(7) 0.0164(7) -0.0013(5) -0.0017(5) 0.0101(6)
C00A 0.0119(6) 0.0134(6) 0.0141(7) -0.0011(5) -0.0013(5) 0.0073(5)
C00B 0.0122(6) 0.0148(7) 0.0141(7) -0.0017(5) -0.0020(5) 0.0078(5)
C00C 0.0153(7) 0.0208(8) 0.0167(7) -0.0055(6) -0.0028(6) 0.0090(6)
C00D 0.0140(7) 0.0167(7) 0.0160(7) -0.0043(6) -0.0022(5) 0.0079(6)
C00E 0.0168(8) 0.0164(8) 0.0208(8) -0.0029(6) -0.0018(6) 0.0058(6)
C00F 0.0140(7) 0.0247(9) 0.0192(8) -0.0095(7) -0.0024(6) 0.0060(7)
O00G 0.0674(19) 0.0350(12) 0.0264(10) -0.0160(9) 0.0051(11) 0.0026(12)
C00H 0.0187(9) 0.0303(11) 0.0175(8) -0.0081(7) -0.0016(7) 0.0074(8)
C00I 0.0193(8) 0.0169(8) 0.0220(9) -0.0038(6) 0.0011(7) 0.0084(7)
C00J 0.0205(9) 0.0225(9) 0.0197(9) 0.0000(7) -0.0003(7) 0.0052(7)
C00K 0.0181(8) 0.0244(9) 0.0174(8) -0.0039(6) -0.0027(6) 0.0159(7)
C00L 0.0196(9) 0.0221(9) 0.0239(10) -0.0092(7) -0.0008(7) 0.0058(7)
C00M 0.0271(11) 0.0406(15) 0.0177(9) -0.0084(9) -0.0044(8) 0.0080(10)
C00N 0.0248(10) 0.0248(10) 0.0301(12) -0.0093(9) -0.0005(9) 0.0081(8)
C00O 0.0319(12) 0.0294(12) 0.0234(11) -0.0095(9) -0.0002(9) 0.0029(10)
C00P 0.0366(14) 0.0339(13) 0.0189(10) -0.0060(9) -0.0011(9) 0.0045(11)
C00Q 0.0339(13) 0.0258(11) 0.0258(11) -0.0061(9) 0.0006(9) 0.0058(10)
C00R 0.115(5) 0.061(3) 0.0245(16) -0.0193(17) 0.014(2) -0.013(3)

loop_
_atom_type_symbol
_atom_type_description
_atom_type_scat_dispersion_real
_atom_type_scat_dispersion_imag
_atom_type_scat_source
C C 0.0033 0.0016 'International Tables Vol C Tables 4.2.6.8 and 6.1.1.4'
H H 0.0000 0.0000 'International Tables Vol C Tables 4.2.6.8 and 6.1.1.4'
O O 0.0106 0.0060 'International Tables Vol C Tables 4.2.6.8 and 6.1.1.4'
F F 0.0171 0.0103 'International Tables Vol C Tables 4.2.6.8 and 6.1.1.4'

loop_
_geom_angle_atom_site_label_1
_geom_angle_atom_site_label_2
_geom_angle_atom_site_label_3
_geom_angle
_geom_angle_site_symmetry_1
_geom_angle_site_symmetry_3
_geom_angle_publ_flag
C009 O005 C00K 116.95(16) . . ?
C00B C007 C00A 117.56(16) . 2_666 ?
C00B C007 C00D 117.43(16) . . ?
C00A C007 C00D 125.01(16) 2_666 . ?
C00E C008 C00I 119.0(2) . . ?
C00E C008 C00K 119.41(19) . . ?
C00I C008 C00K 121.6(2) . . ?
O006 C009 O005 124.15(18) . . ?
O006 C009 C00A 122.77(19) . . ?
O005 C009 C00A 113.07(16) . . ?
C00B C00A C007 119.52(16) . 2_666 ?
C00B C00A C009 115.35(16) . . ?
C007 C00A C009 125.07(16) 2_666 . ?
C00A C00B C007 122.91(17) . . ?
C00A C00B H00B 118.5 . . ?
C007 C00B H00B 118.5 . . ?
C00D C00C C00F 172.2(2) . . ?
C00C C00D C007 177.0(2) . . ?
F001 C00E C00J 118.6(2) . . ?
F001 C00E C008 120.2(2) . . ?
C00J C00E C008 121.2(2) . . ?
C00M C00F C00N 118.9(2) . . ?
C00M C00F C00C 123.1(2) . . ?
C00N C00F C00C 118.0(2) . . ?
C00O O00G C00R 117.4(4) . . ?
F002 C00H C00L 120.8(2) . . ?
F002 C00H C00J 119.7(3) . . ?
C00L C00H C00J 119.5(2) . . ?
C00L C00I C008 119.5(2) . . ?
C00L C00I H00I 120.2 . . ?
C008 C00I H00I 120.2 . . ?
F004 C00J C00E 120.6(2) . . ?
F004 C00J C00H 119.7(2) . . ?
C00E C00J C00H 119.7(2) . . ?
O005 C00K C008 106.98(16) . . ?
O005 C00K H00A 110.3 . . ?
C008 C00K H00A 110.3 . . ?
O005 C00K H00C 110.3 . . ?
C008 C00K H00C 110.3 . . ?
H00A C00K H00C 108.6 . . ?
F003 C00L C00H 118.8(2) . . ?
F003 C00L C00I 120.1(2) . . ?
C00H C00L C00I 121.1(2) . . ?
C00F C00M C00P 119.2(3) . . ?
C00F C00M H00M 120.4 . . ?
C00P C00M H00M 120.4 . . ?
C00Q C00N C00F 121.9(3) . . ?
C00Q C00N H00N 119.1 . . ?
C00F C00N H00N 119.1 . . ?
O00G C00O C00Q 115.1(3) . . ?
O00G C00O C00P 124.5(3) . . ?
C00Q C00O C00P 120.4(3) . . ?
C00O C00P C00M 120.8(3) . . ?
C00O C00P H00P 119.6 . . ?
C00M C00P H00P 119.6 . . ?
C00N C00Q C00O 118.8(3) . . ?
C00N C00Q H00Q 120.6 . . ?
C00O C00Q H00Q 120.6 . . ?
O00G C00R H00D 109.5 . . ?
O00G C00R H00E 109.5 . . ?
H00D C00R H00E 109.5 . . ?
O00G C00R H00F 109.5 . . ?
H00D C00R H00F 109.5 . . ?
H00E C00R H00F 109.5 . . ?

loop_
_geom_bond_atom_site_label_1
_geom_bond_atom_site_label_2
_geom_bond_distance
_geom_bond_site_symmetry_2
_geom_bond_publ_flag
F001 C00E 1.343(3) . ?
F002 C00H 1.339(3) . ?
F003 C00L 1.345(3) . ?
F004 C00J 1.329(3) . ?
O005 C009 1.329(3) . ?
O005 C00K 1.453(2) . ?
O006 C009 1.209(3) . ?
C007 C00B 1.405(2) . ?
C007 C00A 1.417(3) 2_666 ?
C007 C00D 1.426(3) . ?
C008 C00E 1.384(3) . ?
C008 C00I 1.393(3) . ?
C008 C00K 1.504(3) . ?
C009 C00A 1.500(2) . ?
C00A C00B 1.390(3) . ?
C00A C007 1.417(3) 2_666 ?
C00B H00B 0.9500 . ?
C00C C00D 1.209(3) . ?
C00C C00F 1.425(3) . ?
C00E C00J 1.383(3) . ?
C00F C00M 1.378(4) . ?
C00F C00N 1.424(4) . ?
O00G C00O 1.369(3) . ?
O00G C00R 1.407(6) . ?
C00H C00L 1.376(4) . ?
C00H C00J 1.387(4) . ?
C00I C00L 1.387(3) . ?
C00I H00I 0.9500 . ?
C00K H00A 0.9900 . ?
C00K H00C 0.9900 . ?
C00M C00P 1.412(4) . ?
C00M H00M 0.9500 . ?
C00N C00Q 1.377(4) . ?
C00N H00N 0.9500 . ?
C00O C00Q 1.390(4) . ?
C00O C00P 1.393(5) . ?
C00P H00P 0.9500 . ?
C00Q H00Q 0.9500 . ?
C00R H00D 0.9800 . ?
C00R H00E 0.9800 . ?
C00R H00F 0.9800 . ?
